data_2222906
loop_
_publ_author_name
'Vilela, S\'ergio M. F.'
'Almeida Paz, Filipe A.'
'Tom\'e, Jo\~ao P. C.'
'de Zea Bermudez, Ver\'onica'
'Cavaleiro, Jos\'e A. S.'
'Rocha, Jo\~ao'

_publ_section_title
;
 Methyl 2-(4,6-dichloro-1,3,5-triazin-2-ylamino)acetate
;
_journal_coeditor_code TK2507
_journal_issue 8
_journal_name_full 'Acta Crystallographica Section E'
_journal_page_first o1985
_journal_page_last o1986
_journal_paper_doi 10.1107/S1600536809028670
_journal_volume 65
_journal_year 2009
_chemical_formula_iupac 'C6 H6 Cl2 N4 O2'
_chemical_formula_moiety 'C6 H6 Cl2 N4 O2'
_chemical_formula_sum 'C6 H6 Cl2 N4 O2'
_chemical_formula_weight 237.05
_chemical_name_systematic
;
Methyl 2-(4,6-dichloro-1,3,5-triazin-2-ylamino)acetate
;
_space_group_IT_number 2
_symmetry_cell_setting triclinic
_symmetry_space_group_name_Hall '-P 1'
_symmetry_space_group_name_H-M 'P -1'
_atom_sites_solution_hydrogens mixed
_atom_sites_solution_primary direct
_atom_sites_solution_secondary difmap
_cell_angle_alpha 97.714(3)
_cell_angle_beta 92.714(3)
_cell_angle_gamma 90.225(3)
_cell_formula_units_Z 4
_cell_length_a 7.3543(4)
_cell_length_b 9.7523(5)
_cell_length_c 13.4133(7)
_cell_measurement_reflns_used 6830
_cell_measurement_temperature 150(2)
_cell_measurement_theta_max 28.9
_cell_measurement_theta_min 2.8
_cell_volume 952.19(9)
_computing_cell_refinement 'SAINT-Plus (Bruker, 2005)'
_computing_data_collection 'APEX2 (Bruker, 2006)'
_computing_data_reduction 'SAINT-Plus (Bruker, 2005)'
_computing_molecular_graphics 'DIAMOND (Brandenburg, 2009)'
_computing_publication_material 'SHELXTL (Sheldrick, 2008)'
_computing_structure_refinement 'SHELXTL (Sheldrick, 2008)'
_computing_structure_solution 'SHELXTL (Sheldrick, 2008)'
_diffrn_ambient_temperature 150(2)
_diffrn_measured_fraction_theta_full 0.983
_diffrn_measured_fraction_theta_max 0.983
_diffrn_measurement_device_type 'Bruker X8 Kappa CCD APEXII'
_diffrn_measurement_method '\w and \f'
_diffrn_radiation_monochromator graphite
_diffrn_radiation_source 'fine-focus sealed tube'
_diffrn_radiation_type MoK\a
_diffrn_radiation_wavelength 0.71073
_diffrn_reflns_av_R_equivalents 0.047
_diffrn_reflns_av_sigmaI/netI 0.042
_diffrn_reflns_limit_h_max 10
_diffrn_reflns_limit_h_min -10
_diffrn_reflns_limit_k_max 13
_diffrn_reflns_limit_k_min -13
_diffrn_reflns_limit_l_max 18
_diffrn_reflns_limit_l_min -18
_diffrn_reflns_number 23605
_diffrn_reflns_theta_full 29.1
_diffrn_reflns_theta_max 29.1
_diffrn_reflns_theta_min 3.7
_exptl_absorpt_coefficient_mu 0.660
_exptl_absorpt_correction_T_max 0.974
_exptl_absorpt_correction_T_min 0.890
_exptl_absorpt_correction_type multi-scan
_exptl_absorpt_process_details '(SADABS; Sheldrick, 1997)'
_exptl_crystal_colour Colourless
_exptl_crystal_density_diffrn 1.654
_exptl_crystal_density_method 'not measured'
_exptl_crystal_description Plate
_exptl_crystal_F_000 480
_exptl_crystal_size_max 0.18
_exptl_crystal_size_mid 0.16
_exptl_crystal_size_min 0.04
_refine_diff_density_max 1.78
_refine_diff_density_min -0.42
_refine_ls_extinction_method none
_refine_ls_goodness_of_fit_ref 1.04
_refine_ls_hydrogen_treatment mixed
_refine_ls_matrix_type full
_refine_ls_number_parameters 261
_refine_ls_number_reflns 5043
_refine_ls_number_restraints 2
_refine_ls_restrained_S_all 1.04
_refine_ls_R_factor_all 0.082
_refine_ls_R_factor_gt 0.059
_refine_ls_shift/su_max 0.001
_refine_ls_shift/su_mean 0.000
_refine_ls_structure_factor_coef Fsqd
_refine_ls_weighting_details 'calc w=1/[\s^2^(Fo^2^)+(0.0886P)^2^+1.283P] where P=(Fo^2^+2Fc^2^)/3'
_refine_ls_weighting_scheme calc
_refine_ls_wR_factor_gt 0.150
_refine_ls_wR_factor_ref 0.165
_reflns_number_gt 3753
_reflns_number_total 5043
_reflns_threshold_expression I>2\s(I)
_cod_data_source_file tk2507.cif
_cod_data_source_block I
_cod_depositor_comments
;
The following automatic conversions were performed:
'_symmetry_cell_setting' value 'Triclinic' changed to 'triclinic'
according to '/home/saulius/struct/CIF-dictionaries/cif_core.dic'
dictionary named 'cif_core.dic' version 2.4.1 from
2010-06-29.

'_exptl_absorpt_correction_type' value 'Multi-scan' changed
to 'multi-scan' according to
'/home/saulius/struct/CIF-dictionaries/cif_core.dic' dictionary named
'cif_core.dic' version 2.4.1 from 2010-06-29.

Automatic conversion script
Id: cif_fix_enum 1527 2010-12-29 10:47:43Z saulius 

The following automatic conversions were performed:

'_symmetry_cell_setting' value 'Triclinic' changed to 'triclinic'
according to /home/saulius/struct/CIF-dictionaries/cif_core.dic
dictionary named 'cif_core.dic' version 2.4.1 from
2010-06-29.

'_exptl_absorpt_correction_type' value 'Multi-scan'
changed to 'multi-scan' according to
/home/saulius/struct/CIF-dictionaries/cif_core.dic dictionary named
'cif_core.dic' version 2.4.1 from 2010-06-29.

Automatic conversion script
Id: cif_fix_values 1715 2011-07-08 13:25:40Z adriana 
;
_cod_database_code 2222906
_cod_database_fobs_code 2222906

loop_
_symmetry_equiv_pos_as_xyz
'x, y, z'
'-x, -y, -z'

loop_
_atom_site_type_symbol
_atom_site_label
_atom_site_fract_x
_atom_site_fract_y
_atom_site_fract_z
_atom_site_U_iso_or_equiv
_atom_site_adp_type
_atom_site_calc_flag
_atom_site_refinement_flags
_atom_site_occupancy
_atom_site_disorder_assembly
_atom_site_disorder_group
Cl Cl1 0.03910(11) 0.76811(9) 0.64289(6) 0.02802(19) Uani d . 1 . .
Cl Cl2 0.05165(10) 0.83098(7) 1.03313(5) 0.02279(18) Uani d . 1 . .
Cl Cl3 0.55099(12) 0.59177(9) 0.63658(6) 0.0312(2) Uani d . 1 . .
Cl Cl4 0.54953(10) 0.68082(7) 1.02721(6) 0.02374(18) Uani d . 1 . .
N N1 0.0584(3) 0.8055(2) 0.83787(18) 0.0195(5) Uani d . 1 . .
N N2 0.3083(3) 0.9206(2) 0.93391(18) 0.0172(5) Uani d . 1 . .
N N3 0.3084(3) 0.8875(2) 0.75349(18) 0.0177(5) Uani d . 1 . .
N N4 0.5544(3) 0.9858(2) 0.85124(18) 0.0182(5) Uani d D 1 . .
H H4 0.610(5) 1.014(4) 0.9155(14) 0.027 Uiso d D 1 . .
N N5 0.5630(3) 0.6316(2) 0.83184(19) 0.0214(5) Uani d . 1 . .
N N6 0.8095(3) 0.5542(2) 0.93194(17) 0.0160(5) Uani d . 1 . .
N N7 0.8146(3) 0.5166(2) 0.75176(18) 0.0178(5) Uani d . 1 . .
N N8 1.0585(3) 0.4599(2) 0.85293(18) 0.0174(5) Uani d D 1 . .
H H8 1.109(5) 0.456(4) 0.9184(13) 0.026 Uiso d D 1 . .
C C1 0.1492(4) 0.8273(3) 0.7573(2) 0.0179(5) Uani d . 1 . .
C C2 0.1510(4) 0.8563(3) 0.9232(2) 0.0173(5) Uani d . 1 . .
C C3 0.3874(4) 0.9307(3) 0.8456(2) 0.0163(5) Uani d . 1 . .
C C4 0.6573(4) 0.9941(3) 0.7636(2) 0.0194(6) Uani d . 1 . .
H H4A 0.6299 0.9116 0.7136 0.023 Uiso calc R 1 . .
H H4B 0.7888 0.9934 0.7830 0.023 Uiso calc R 1 . .
C C5 0.6151(4) 1.1235(3) 0.7156(2) 0.0175(5) Uani d . 1 . .
C C6 0.6440(5) 1.2261(4) 0.5677(3) 0.0321(8) Uani d . 1 . .
H H6A 0.5217 1.2643 0.5759 0.048 Uiso calc R 1 . .
H H6B 0.6629 1.1990 0.4959 0.048 Uiso calc R 1 . .
H H6C 0.7349 1.2963 0.5957 0.048 Uiso calc R 1 . .
C C7 0.6559(4) 0.5773(3) 0.7536(2) 0.0194(6) Uani d . 1 . .
C C8 0.6527(4) 0.6144(3) 0.9185(2) 0.0172(5) Uani d . 1 . .
C C9 0.8913(4) 0.5102(3) 0.8450(2) 0.0156(5) Uani d . 1 . .
C C10 1.1643(4) 0.4189(3) 0.7663(2) 0.0181(5) Uani d . 1 . .
H H10A 1.2954 0.4260 0.7871 0.022 Uiso calc R 1 . .
H H10B 1.1405 0.4833 0.7162 0.022 Uiso calc R 1 . .
C C11 1.1208(4) 0.2724(3) 0.7175(2) 0.0175(5) Uani d . 1 . .
C C12 1.1656(5) 0.1125(3) 0.5745(2) 0.0296(7) Uani d . 1 . .
H H12A 1.2338 0.0502 0.6137 0.044 Uiso calc R 1 . .
H H12B 1.2142 0.1072 0.5073 0.044 Uiso calc R 1 . .
H H12C 1.0368 0.0849 0.5682 0.044 Uiso calc R 1 . .
O O1 0.6625(3) 1.1059(2) 0.62027(16) 0.0241(5) Uani d . 1 . .
O O2 0.5510(3) 1.2274(2) 0.75767(17) 0.0289(5) Uani d . 1 . .
O O3 1.1833(3) 0.2526(2) 0.62497(15) 0.0222(4) Uani d . 1 . .
O O4 1.0454(3) 0.1858(2) 0.75626(17) 0.0298(5) Uani d . 1 . .

loop_
_atom_site_aniso_label
_atom_site_aniso_U_11
_atom_site_aniso_U_22
_atom_site_aniso_U_33
_atom_site_aniso_U_12
_atom_site_aniso_U_13
_atom_site_aniso_U_23
Cl1 0.0294(4) 0.0362(4) 0.0181(4) -0.0088(3) -0.0034(3) 0.0043(3)
Cl2 0.0263(4) 0.0243(3) 0.0186(3) -0.0070(3) 0.0063(3) 0.0042(3)
Cl3 0.0374(5) 0.0337(4) 0.0217(4) 0.0070(3) -0.0087(3) 0.0045(3)
Cl4 0.0263(4) 0.0231(3) 0.0221(4) 0.0093(3) 0.0070(3) 0.0016(3)
N1 0.0204(12) 0.0204(11) 0.0188(12) -0.0048(9) 0.0021(10) 0.0058(9)
N2 0.0194(12) 0.0155(10) 0.0173(11) -0.0006(9) 0.0032(9) 0.0041(9)
N3 0.0194(12) 0.0180(11) 0.0165(11) 0.0009(9) 0.0011(9) 0.0045(9)
N4 0.0176(12) 0.0208(11) 0.0163(11) -0.0014(9) 0.0026(9) 0.0017(9)
N5 0.0217(13) 0.0195(11) 0.0223(13) 0.0046(10) -0.0028(10) 0.0012(9)
N6 0.0179(11) 0.0140(10) 0.0161(11) 0.0015(8) 0.0017(9) 0.0015(8)
N7 0.0220(12) 0.0167(11) 0.0146(11) -0.0015(9) 0.0013(9) 0.0017(8)
N8 0.0190(12) 0.0186(11) 0.0144(11) 0.0020(9) 0.0017(9) 0.0010(9)
C1 0.0212(14) 0.0182(12) 0.0143(13) 0.0001(10) -0.0026(10) 0.0030(10)
C2 0.0198(13) 0.0168(12) 0.0161(13) -0.0009(10) 0.0039(10) 0.0040(10)
C3 0.0190(13) 0.0138(11) 0.0170(13) 0.0031(10) 0.0021(10) 0.0048(10)
C4 0.0185(13) 0.0215(13) 0.0190(14) 0.0020(10) 0.0046(11) 0.0040(11)
C5 0.0160(13) 0.0193(12) 0.0170(13) -0.0012(10) 0.0035(10) 0.0007(10)
C6 0.043(2) 0.0308(16) 0.0269(17) 0.0052(14) 0.0134(15) 0.0146(14)
C7 0.0263(15) 0.0153(12) 0.0169(13) -0.0008(11) -0.0031(11) 0.0043(10)
C8 0.0185(13) 0.0137(12) 0.0191(13) 0.0016(10) 0.0033(10) 0.0002(10)
C9 0.0185(13) 0.0107(11) 0.0171(13) -0.0024(9) 0.0017(10) 0.0003(9)
C10 0.0176(13) 0.0186(12) 0.0177(13) -0.0016(10) 0.0043(10) -0.0006(10)
C11 0.0154(13) 0.0209(13) 0.0160(13) 0.0006(10) 0.0001(10) 0.0015(10)
C12 0.0411(19) 0.0255(15) 0.0194(15) 0.0042(13) 0.0031(13) -0.0075(12)
O1 0.0330(12) 0.0227(10) 0.0178(10) 0.0049(9) 0.0089(9) 0.0046(8)
O2 0.0384(13) 0.0257(11) 0.0242(12) 0.0106(10) 0.0135(10) 0.0047(9)
O3 0.0316(12) 0.0195(10) 0.0152(10) 0.0002(8) 0.0057(8) -0.0006(8)
O4 0.0389(13) 0.0254(11) 0.0252(12) -0.0109(10) 0.0121(10) 0.0002(9)

loop_
_atom_type_symbol
_atom_type_description
_atom_type_scat_dispersion_real
_atom_type_scat_dispersion_imag
_atom_type_scat_source
C C 0.0033 0.0016 'International Tables Vol C Tables 4.2.6.8 and 6.1.1.4'
H H 0.0000 0.0000 'International Tables Vol C Tables 4.2.6.8 and 6.1.1.4'
N N 0.0061 0.0033 'International Tables Vol C Tables 4.2.6.8 and 6.1.1.4'
O O 0.0106 0.0060 'International Tables Vol C Tables 4.2.6.8 and 6.1.1.4'
Cl Cl 0.1484 0.1585 'International Tables Vol C Tables 4.2.6.8 and 6.1.1.4'

loop_
_geom_angle_atom_site_label_1
_geom_angle_atom_site_label_2
_geom_angle_atom_site_label_3
_geom_angle_site_symmetry_1
_geom_angle_site_symmetry_3
_geom_angle
_geom_angle_publ_flag
C1 N1 C2 . . 111.0(2) no
C2 N2 C3 . . 114.0(2) no
C1 N3 C3 . . 113.1(2) no
C3 N4 C4 . . 122.6(2) no
C3 N4 H4 . . 119(2) no
C4 N4 H4 . . 119(2) no
C7 N5 C8 . . 110.5(2) no
C8 N6 C9 . . 113.7(2) no
C7 N7 C9 . . 113.1(2) no
C9 N8 C10 . . 122.3(2) no
C9 N8 H8 . . 117(2) no
C10 N8 H8 . . 120(2) no
N3 C1 N1 . . 129.1(3) no
N3 C1 Cl1 . . 116.2(2) no
N1 C1 Cl1 . . 114.7(2) no
N2 C2 N1 . . 128.4(3) no
N2 C2 Cl2 . . 115.8(2) no
N1 C2 Cl2 . . 115.8(2) no
N4 C3 N3 . . 118.5(3) no
N4 C3 N2 . . 117.2(3) no
N3 C3 N2 . . 124.3(3) no
N4 C4 C5 . . 112.4(2) no
N4 C4 H4A . . 109.1 no
C5 C4 H4A . . 109.1 no
N4 C4 H4B . . 109.1 no
C5 C4 H4B . . 109.1 no
H4A C4 H4B . . 107.9 no
O2 C5 O1 . . 124.8(3) no
O2 C5 C4 . . 125.2(3) no
O1 C5 C4 . . 109.9(2) no
O1 C6 H6A . . 109.5 no
O1 C6 H6B . . 109.5 no
H6A C6 H6B . . 109.5 no
O1 C6 H6C . . 109.5 no
H6A C6 H6C . . 109.5 no
H6B C6 H6C . . 109.5 no
N7 C7 N5 . . 129.7(3) no
N7 C7 Cl3 . . 115.6(2) no
N5 C7 Cl3 . . 114.6(2) no
N6 C8 N5 . . 128.6(3) no
N6 C8 Cl4 . . 115.4(2) no
N5 C8 Cl4 . . 116.0(2) no
N8 C9 N6 . . 117.2(2) no
N8 C9 N7 . . 118.7(2) no
N6 C9 N7 . . 124.1(3) no
N8 C10 C11 . . 112.5(2) no
N8 C10 H10A . . 109.1 no
C11 C10 H10A . . 109.1 no
N8 C10 H10B . . 109.1 no
C11 C10 H10B . . 109.1 no
H10A C10 H10B . . 107.8 no
O4 C11 O3 . . 124.6(3) no
O4 C11 C10 . . 125.6(3) no
O3 C11 C10 . . 109.8(2) no
O3 C12 H12A . . 109.5 no
O3 C12 H12B . . 109.5 no
H12A C12 H12B . . 109.5 no
O3 C12 H12C . . 109.5 no
H12A C12 H12C . . 109.5 no
H12B C12 H12C . . 109.5 no
C5 O1 C6 . . 115.8(2) no
C11 O3 C12 . . 114.9(2) no

loop_
_geom_bond_atom_site_label_1
_geom_bond_atom_site_label_2
_geom_bond_site_symmetry_2
_geom_bond_distance
_geom_bond_publ_flag
Cl1 C1 . 1.728(3) no
Cl2 C2 . 1.723(3) no
Cl3 C7 . 1.739(3) no
Cl4 C8 . 1.725(3) no
N1 C1 . 1.337(4) no
N1 C2 . 1.337(4) no
N2 C2 . 1.306(4) no
N2 C3 . 1.359(4) no
N3 C1 . 1.314(4) no
N3 C3 . 1.354(4) no
N4 C3 . 1.333(4) no
N4 C4 . 1.439(4) no
N4 H4 . 0.945(10) no
N5 C7 . 1.330(4) no
N5 C8 . 1.340(4) no
N6 C8 . 1.312(4) no
N6 C9 . 1.357(4) no
N7 C7 . 1.311(4) no
N7 C9 . 1.357(4) no
N8 C9 . 1.330(4) no
N8 C10 . 1.442(4) no
N8 H8 . 0.943(10) no
C4 C5 . 1.519(4) no
C4 H4A . 0.9900 no
C4 H4B . 0.9900 no
C5 O2 . 1.200(4) no
C5 O1 . 1.331(3) no
C6 O1 . 1.451(4) no
C6 H6A . 0.9800 no
C6 H6B . 0.9800 no
C6 H6C . 0.9800 no
C10 C11 . 1.516(4) no
C10 H10A . 0.9900 no
C10 H10B . 0.9900 no
C11 O4 . 1.197(4) no
C11 O3 . 1.334(3) no
C12 O3 . 1.444(4) no
C12 H12A . 0.9800 no
C12 H12B . 0.9800 no
C12 H12C . 0.9800 no

loop_
_geom_hbond_atom_site_label_D
_geom_hbond_atom_site_label_H
_geom_hbond_atom_site_label_A
_geom_hbond_site_symmetry_A
_geom_hbond_distance_DH
_geom_hbond_distance_HA
_geom_hbond_distance_DA
_geom_hbond_angle_DHA
N4 H4 N2 2_677 0.945(10) 2.092(12) 3.028(3) 171(3)
N8 H8 N6 2_767 0.943(10) 2.083(11) 3.022(3) 173(3)

loop_
_geom_torsion_atom_site_label_1
_geom_torsion_atom_site_label_2
_geom_torsion_atom_site_label_3
_geom_torsion_atom_site_label_4
_geom_torsion_site_symmetry_1
_geom_torsion_site_symmetry_2
_geom_torsion_site_symmetry_3
_geom_torsion_site_symmetry_4
_geom_torsion
_geom_torsion_publ_flag
C3 N3 C1 N1 . . . . 0.7(4) no
C3 N3 C1 Cl1 . . . . -179.70(19) no
C2 N1 C1 N3 . . . . 0.7(4) no
C2 N1 C1 Cl1 . . . . -178.9(2) no
C3 N2 C2 N1 . . . . -2.7(4) no
C3 N2 C2 Cl2 . . . . 176.07(19) no
C1 N1 C2 N2 . . . . 0.5(4) no
C1 N1 C2 Cl2 . . . . -178.3(2) no
C4 N4 C3 N3 . . . . -3.4(4) no
C4 N4 C3 N2 . . . . 175.9(2) no
C1 N3 C3 N4 . . . . 175.9(2) no
C1 N3 C3 N2 . . . . -3.4(4) no
C2 N2 C3 N4 . . . . -175.1(2) no
C2 N2 C3 N3 . . . . 4.3(4) no
C3 N4 C4 C5 . . . . 86.3(3) no
N4 C4 C5 O2 . . . . 21.8(4) no
N4 C4 C5 O1 . . . . -159.3(2) no
C9 N7 C7 N5 . . . . -0.1(4) no
C9 N7 C7 Cl3 . . . . 178.98(19) no
C8 N5 C7 N7 . . . . -1.6(4) no
C8 N5 C7 Cl3 . . . . 179.3(2) no
C9 N6 C8 N5 . . . . 3.2(4) no
C9 N6 C8 Cl4 . . . . -176.48(19) no
C7 N5 C8 N6 . . . . -0.1(4) no
C7 N5 C8 Cl4 . . . . 179.6(2) no
C10 N8 C9 N6 . . . . -175.6(2) no
C10 N8 C9 N7 . . . . 3.4(4) no
C8 N6 C9 N8 . . . . 173.8(2) no
C8 N6 C9 N7 . . . . -5.1(4) no
C7 N7 C9 N8 . . . . -175.2(2) no
C7 N7 C9 N6 . . . . 3.7(4) no
C9 N8 C10 C11 . . . . -84.5(3) no
N8 C10 C11 O4 . . . . -18.0(4) no
N8 C10 C11 O3 . . . . 163.6(2) no
O2 C5 O1 C6 . . . . 4.0(4) no
C4 C5 O1 C6 . . . . -174.9(3) no
O4 C11 O3 C12 . . . . -4.2(4) no
C10 C11 O3 C12 . . . . 174.2(2) no
